data_1542447
loop_
_publ_author_name
'Vastl, Julian'
'Kartika, Rendy'
'Park, Kichul'
'Cho, Art E.'
'Spiegel, David A.'

_publ_section_title
;
 Peptidines: glycine-amidine-based oligomers for solution- and solid-phase
 synthesis
;
_journal_issue 5
_journal_name_full 'Chem. Sci.'
_journal_page_first 3317
_journal_paper_doi 10.1039/C5SC03882K
_journal_volume 7
_journal_year 2016
_chemical_compound_source None
_chemical_formula_moiety 'C49 H59 N7 O6 S3, H1 Cl1'
_chemical_formula_sum 'C49 H60 Cl N7 O6 S3'
_chemical_formula_weight 974.67
_chemical_melting_point ?
_chemical_name_common 28
_chemical_name_systematic 'Peptidine 28'
_space_group_IT_number 14
_symmetry_cell_setting monoclinic
_symmetry_space_group_name_Hall '-P 2ybc'
_symmetry_space_group_name_H-M 'P 1 21/c 1'
_atom_sites_solution_hydrogens geom
_atom_sites_solution_primary direct
_atom_sites_solution_secondary difmap
_audit_creation_method SHELXL-97
_audit_update_record
;
2015-10-09 deposited with the CCDC.
2016-02-01 downloaded from the CCDC.
;
_cell_angle_alpha 90.00
_cell_angle_beta 94.227(7)
_cell_angle_gamma 90.00
_cell_formula_units_Z 4
_cell_length_a 12.9375(2)
_cell_length_b 11.6146(2)
_cell_length_c 32.205(2)
_cell_measurement_reflns_used 18751
_cell_measurement_temperature 93(2)
_cell_measurement_theta_max 65.2
_cell_measurement_theta_min 2.8
_cell_volume 4826.1(3)
_computing_cell_refinement 'CrystalClear-SM Expert 2.0 r12 (Rigaku, 2011)'
_computing_data_collection 'CrystalClear-SM Expert 2.0 r12 (Rigaku, 2011)'
_computing_data_reduction 'CrystalClear-SM Expert 2.0 r12 (Rigaku, 2011)'
_computing_publication_material 'SHELXL-97 (Sheldrick, 2008)'
_computing_structure_refinement 'SHELXL-97 (Sheldrick, 2008)'
_computing_structure_solution 'SHELXS-97 (Sheldrick, 2008)'
_diffrn_ambient_temperature 93(2)
_diffrn_detector_area_resol_mean 22.2
_diffrn_measured_fraction_theta_full 0.999
_diffrn_measured_fraction_theta_max 0.999
_diffrn_measurement_device_type 'Rigaku Saturn 944+ CCD'
_diffrn_measurement_method \w
_diffrn_radiation_monochromator confocal
_diffrn_radiation_source 'microfocus rotating anode'
_diffrn_radiation_type CuK\a
_diffrn_radiation_wavelength 1.54187
_diffrn_reflns_av_R_equivalents 0.1222
_diffrn_reflns_av_sigmaI/netI 0.0789
_diffrn_reflns_limit_h_max 15
_diffrn_reflns_limit_h_min -14
_diffrn_reflns_limit_k_max 13
_diffrn_reflns_limit_k_min -13
_diffrn_reflns_limit_l_max 37
_diffrn_reflns_limit_l_min -37
_diffrn_reflns_number 68998
_diffrn_reflns_theta_full 65.09
_diffrn_reflns_theta_max 65.09
_diffrn_reflns_theta_min 2.75
_exptl_absorpt_coefficient_mu 2.373
_exptl_absorpt_correction_T_max 0.9322
_exptl_absorpt_correction_T_min 0.7173
_exptl_absorpt_correction_type multi-scan
_exptl_absorpt_process_details 'Jacobson, R. (1998) Private Communication'
_exptl_crystal_colour Colorless
_exptl_crystal_density_diffrn 1.341
_exptl_crystal_density_method 'not measured'
_exptl_crystal_description Needle
_exptl_crystal_F_000 2064
_exptl_crystal_recrystallization_method 'Re-crystallisation from solvent: Hexanes, Dichloromethane'
_exptl_crystal_size_max 0.15
_exptl_crystal_size_mid 0.05
_exptl_crystal_size_min 0.03
_refine_diff_density_max 0.655
_refine_diff_density_min -0.540
_refine_diff_density_rms 0.095
_refine_ls_extinction_coef 0.00144(18)
_refine_ls_extinction_expression Fc^*^=kFc[1+0.001xFc^2^\l^3^/sin(2\q)]^-1/4^
_refine_ls_extinction_method SHELXL
_refine_ls_goodness_of_fit_ref 1.086
_refine_ls_hydrogen_treatment mixed
_refine_ls_matrix_type full
_refine_ls_number_parameters 605
_refine_ls_number_reflns 8226
_refine_ls_number_restraints 2
_refine_ls_restrained_S_all 1.086
_refine_ls_R_factor_all 0.0909
_refine_ls_R_factor_gt 0.0697
_refine_ls_shift/su_max 0.000
_refine_ls_shift/su_mean 0.000
_refine_ls_structure_factor_coef Fsqd
_refine_ls_weighting_details 'calc w=1/[\s^2^(Fo^2^)+(0.1258P)^2^+0.0000P] where P=(Fo^2^+2Fc^2^)/3'
_refine_ls_weighting_scheme calc
_refine_ls_wR_factor_gt 0.1864
_refine_ls_wR_factor_ref 0.2067
_reflns_number_gt 5884
_reflns_number_total 8226
_reflns_threshold_expression >2sigma(I)
_cod_data_source_file c5sc03882k2.cif
_cod_data_source_block 12068
_cod_depositor_comments
;
The following automatic conversions were performed:

'_chemical_melting_point' value 'Unknown' was changed to '?' - the
value is undefined or not given.

Automatic conversion script
Id: cif_fix_values 4268 2015-11-12 08:31:59Z antanas 

 Adding full bibliography for 1542447.cif.
;
_cod_original_cell_volume 4826.0(4)
_cod_original_sg_symbol_H-M P2(1)/c
_cod_database_code 1542447

loop_
_symmetry_equiv_pos_as_xyz
'x, y, z'
'-x, y+1/2, -z+1/2'
'-x, -y, -z'
'x, -y-1/2, z-1/2'

loop_
_atom_site_label
_atom_site_type_symbol
_atom_site_fract_x
_atom_site_fract_y
_atom_site_fract_z
_atom_site_U_iso_or_equiv
_atom_site_adp_type
_atom_site_occupancy
_atom_site_symmetry_multiplicity
_atom_site_calc_flag
_atom_site_refinement_flags
Cl1 Cl 0.59895(7) 0.28074(7) 0.22264(3) 0.0382(3) Uani 1 1 d .
N1 N 0.7978(2) 0.3930(3) 0.17989(9) 0.0379(7) Uani 1 1 d D
H1N H 0.736(2) 0.360(3) 0.1846(12) 0.045 Uiso 1 1 d D
C1 C 0.8762(3) 0.4001(3) 0.21516(11) 0.0379(8) Uani 1 1 d .
H1 H 0.9360 0.4464 0.2063 0.045 Uiso 1 1 calc R
C2 C 0.8329(3) 0.4595(3) 0.25211(12) 0.0413(9) Uani 1 1 d .
H2A H 0.7717 0.4167 0.2605 0.050 Uiso 1 1 calc R
H2B H 0.8105 0.5384 0.2441 0.050 Uiso 1 1 calc R
C3 C 0.9148(3) 0.4653(4) 0.28882(13) 0.0471(10) Uani 1 1 d .
H3A H 0.9734 0.5137 0.2811 0.057 Uiso 1 1 calc R
H3B H 0.8843 0.5018 0.3129 0.057 Uiso 1 1 calc R
C4 C 0.9546(3) 0.3459(4) 0.30118(12) 0.0463(10) Uani 1 1 d .
H4A H 1.0103 0.3527 0.3238 0.056 Uiso 1 1 calc R
H4B H 0.8976 0.3001 0.3118 0.056 Uiso 1 1 calc R
C5 C 0.9961(3) 0.2846(4) 0.26427(13) 0.0488(10) Uani 1 1 d .
H5A H 1.0166 0.2052 0.2725 0.059 Uiso 1 1 calc R
H5B H 1.0586 0.3253 0.2560 0.059 Uiso 1 1 calc R
C6 C 0.9150(3) 0.2800(3) 0.22714(13) 0.0453(10) Uani 1 1 d .
H6A H 0.9460 0.2442 0.2031 0.054 Uiso 1 1 calc R
H6B H 0.8559 0.2317 0.2344 0.054 Uiso 1 1 calc R
C7 C 0.8137(3) 0.4267(3) 0.14099(12) 0.0367(8) Uani 1 1 d .
N2 N 0.9031(2) 0.4742(3) 0.13412(9) 0.0379(7) Uani 1 1 d .
S1 S 0.92742(7) 0.53595(8) 0.09142(3) 0.0411(3) Uani 1 1 d .
O1 O 1.0186(2) 0.6038(2) 0.10125(8) 0.0481(7) Uani 1 1 d .
O2 O 0.8375(2) 0.5942(2) 0.07228(8) 0.0421(6) Uani 1 1 d .
C8 C 0.9616(3) 0.4271(3) 0.05718(12) 0.0414(9) Uani 1 1 d .
C9 C 1.0548(3) 0.3682(4) 0.06406(13) 0.0517(10) Uani 1 1 d .
H9 H 1.0997 0.3855 0.0879 0.062 Uiso 1 1 calc R
C10 C 1.0826(4) 0.2847(4) 0.03644(14) 0.0548(11) Uani 1 1 d .
H10 H 1.1466 0.2451 0.0416 0.066 Uiso 1 1 calc R
C11 C 1.0180(3) 0.2574(4) 0.00085(13) 0.0491(10) Uani 1 1 d .
C14 C 1.0492(4) 0.1675(4) -0.02959(15) 0.0635(12) Uani 1 1 d .
H14A H 1.0367 0.0907 -0.0185 0.095 Uiso 1 1 calc R
H14B H 1.1230 0.1761 -0.0339 0.095 Uiso 1 1 calc R
H14C H 1.0082 0.1774 -0.0562 0.095 Uiso 1 1 calc R
C12 C 0.9269(3) 0.3168(4) -0.00583(13) 0.0493(10) Uani 1 1 d .
H12 H 0.8826 0.3004 -0.0299 0.059 Uiso 1 1 calc R
C13 C 0.8976(3) 0.4008(4) 0.02189(13) 0.0467(10) Uani 1 1 d .
H13 H 0.8336 0.4402 0.0166 0.056 Uiso 1 1 calc R
C15 C 0.7258(3) 0.4085(3) 0.10758(12) 0.0367(8) Uani 1 1 d .
H15A H 0.6941 0.4842 0.1004 0.044 Uiso 1 1 calc R
H15B H 0.7554 0.3785 0.0823 0.044 Uiso 1 1 calc R
N3 N 0.6443(2) 0.3304(2) 0.11884(9) 0.0347(7) Uani 1 1 d .
C16 C 0.5410(3) 0.3788(3) 0.12316(12) 0.0383(8) Uani 1 1 d .
H16A H 0.5492 0.4558 0.1362 0.046 Uiso 1 1 calc R
H16B H 0.5044 0.3293 0.1423 0.046 Uiso 1 1 calc R
C17 C 0.4742(3) 0.3908(3) 0.08317(12) 0.0401(9) Uani 1 1 d .
C18 C 0.5038(3) 0.3543(4) 0.04520(13) 0.0500(10) Uani 1 1 d .
H18 H 0.5702 0.3206 0.0434 0.060 Uiso 1 1 calc R
C19 C 0.4377(4) 0.3658(4) 0.00916(14) 0.0584(12) Uani 1 1 d .
H19 H 0.4590 0.3399 -0.0168 0.070 Uiso 1 1 calc R
C20 C 0.3433(4) 0.4140(4) 0.01144(14) 0.0600(12) Uani 1 1 d .
H20 H 0.2973 0.4193 -0.0129 0.072 Uiso 1 1 calc R
C21 C 0.3129(4) 0.4562(5) 0.04932(16) 0.0664(13) Uani 1 1 d .
H21 H 0.2476 0.4928 0.0506 0.080 Uiso 1 1 calc R
C22 C 0.3787(4) 0.4442(4) 0.08500(14) 0.0566(11) Uani 1 1 d .
H22 H 0.3583 0.4726 0.1108 0.068 Uiso 1 1 calc R
C23 C 0.6644(3) 0.2160(3) 0.11950(11) 0.0343(8) Uani 1 1 d .
N4 N 0.7589(2) 0.1857(2) 0.11333(9) 0.0374(7) Uani 1 1 d .
S2 S 0.82013(7) 0.06595(8) 0.12105(3) 0.0393(3) Uani 1 1 d .
O3 O 0.7981(2) -0.0163(2) 0.08851(8) 0.0483(7) Uani 1 1 d .
O4 O 0.8131(2) 0.0270(2) 0.16318(8) 0.0433(6) Uani 1 1 d .
C24 C 0.9466(3) 0.1158(4) 0.11570(13) 0.0470(10) Uani 1 1 d .
H24A H 0.9955 0.0517 0.1199 0.071 Uiso 1 1 calc R
H24B H 0.9637 0.1758 0.1365 0.071 Uiso 1 1 calc R
H24C H 0.9511 0.1476 0.0877 0.071 Uiso 1 1 calc R
C25 C 0.5704(3) 0.1418(3) 0.12799(12) 0.0350(8) Uani 1 1 d .
H25A H 0.5538 0.1545 0.1572 0.042 Uiso 1 1 calc R
H25B H 0.5103 0.1686 0.1097 0.042 Uiso 1 1 calc R
N5 N 0.5828(2) 0.0193(2) 0.12162(9) 0.0350(7) Uani 1 1 d .
C26 C 0.5760(3) -0.0180(3) 0.07727(11) 0.0381(9) Uani 1 1 d .
H26A H 0.6195 -0.0876 0.0751 0.046 Uiso 1 1 calc R
H26B H 0.6066 0.0433 0.0607 0.046 Uiso 1 1 calc R
C27 C 0.4695(3) -0.0446(3) 0.05767(11) 0.0407(9) Uani 1 1 d .
C28 C 0.4110(3) 0.0401(4) 0.03642(12) 0.0466(10) Uani 1 1 d .
H28 H 0.4345 0.1176 0.0376 0.056 Uiso 1 1 calc R
C29 C 0.3186(3) 0.0133(4) 0.01348(13) 0.0547(11) Uani 1 1 d .
H29 H 0.2785 0.0724 -0.0002 0.066 Uiso 1 1 calc R
C30 C 0.2859(4) -0.0994(5) 0.01082(13) 0.0583(12) Uani 1 1 d .
H30 H 0.2246 -0.1185 -0.0058 0.070 Uiso 1 1 calc R
C31 C 0.3423(3) -0.1854(4) 0.03240(13) 0.0567(12) Uani 1 1 d .
H31 H 0.3185 -0.2628 0.0311 0.068 Uiso 1 1 calc R
C32 C 0.4327(3) -0.1580(4) 0.05571(13) 0.0482(10) Uani 1 1 d .
H32 H 0.4706 -0.2169 0.0706 0.058 Uiso 1 1 calc R
C33 C 0.5963(3) -0.0584(3) 0.15250(11) 0.0334(8) Uani 1 1 d .
N6 N 0.5944(2) -0.1669(2) 0.14110(10) 0.0386(7) Uani 1 1 d .
S3 S 0.63453(8) -0.27229(8) 0.16995(3) 0.0436(3) Uani 1 1 d .
O5 O 0.6127(2) -0.2595(2) 0.21308(8) 0.0484(7) Uani 1 1 d .
O6 O 0.5943(2) -0.3739(2) 0.14962(10) 0.0601(8) Uani 1 1 d .
C34 C 0.7689(3) -0.2705(4) 0.16614(14) 0.0527(11) Uani 1 1 d .
H34A H 0.7975 -0.1978 0.1774 0.079 Uiso 1 1 calc R
H34B H 0.7838 -0.2776 0.1369 0.079 Uiso 1 1 calc R
H34C H 0.8006 -0.3350 0.1820 0.079 Uiso 1 1 calc R
C35 C 0.6178(3) -0.0152(3) 0.19725(11) 0.0382(9) Uani 1 1 d .
H35A H 0.6824 -0.0519 0.2093 0.046 Uiso 1 1 calc R
H35B H 0.6303 0.0688 0.1964 0.046 Uiso 1 1 calc R
N7 N 0.5335(2) -0.0380(3) 0.22574(9) 0.0366(7) Uani 1 1 d D
H7N H 0.523(3) -0.1156(18) 0.2291(12) 0.044 Uiso 1 1 d D
C36 C 0.4308(3) 0.0201(3) 0.21327(12) 0.0397(9) Uani 1 1 d .
H36A H 0.3868 0.0148 0.2371 0.048 Uiso 1 1 calc R
H36B H 0.4444 0.1028 0.2086 0.048 Uiso 1 1 calc R
C37 C 0.3699(3) -0.0257(3) 0.17546(12) 0.0404(9) Uani 1 1 d .
C38 C 0.3222(3) 0.0528(4) 0.14758(12) 0.0470(10) Uani 1 1 d .
H38 H 0.3392 0.1323 0.1499 0.056 Uiso 1 1 calc R
C39 C 0.2498(3) 0.0159(4) 0.11636(13) 0.0544(11) Uani 1 1 d .
H39 H 0.2169 0.0703 0.0977 0.065 Uiso 1 1 calc R
C40 C 0.2256(3) -0.0985(4) 0.11240(13) 0.0543(11) Uani 1 1 d .
H40 H 0.1750 -0.1232 0.0914 0.065 Uiso 1 1 calc R
C41 C 0.2748(3) -0.1780(4) 0.13887(12) 0.0514(10) Uani 1 1 d .
H41 H 0.2598 -0.2577 0.1353 0.062 Uiso 1 1 calc R
C42 C 0.3461(3) -0.1424(4) 0.17064(13) 0.0461(10) Uani 1 1 d .
H42 H 0.3786 -0.1974 0.1891 0.055 Uiso 1 1 calc R
C43 C 0.5655(3) 0.0072(3) 0.26938(11) 0.0396(9) Uani 1 1 d .
H43A H 0.5646 0.0924 0.2686 0.048 Uiso 1 1 calc R
H43B H 0.5132 -0.0178 0.2884 0.048 Uiso 1 1 calc R
C44 C 0.6702(3) -0.0317(3) 0.28690(11) 0.0382(8) Uani 1 1 d .
C45 C 0.6885(3) -0.1467(3) 0.29731(12) 0.0447(9) Uani 1 1 d .
H45 H 0.6354 -0.2024 0.2921 0.054 Uiso 1 1 calc R
C46 C 0.7855(3) -0.1796(4) 0.31537(13) 0.0491(10) Uani 1 1 d .
H46 H 0.7987 -0.2583 0.3218 0.059 Uiso 1 1 calc R
C47 C 0.8614(3) -0.0995(4) 0.32393(13) 0.0485(10) Uani 1 1 d .
H47 H 0.9266 -0.1224 0.3367 0.058 Uiso 1 1 calc R
C48 C 0.8434(3) 0.0157(4) 0.31392(13) 0.0485(10) Uani 1 1 d .
H48 H 0.8963 0.0714 0.3198 0.058 Uiso 1 1 calc R
C49 C 0.7487(3) 0.0486(3) 0.29539(12) 0.0451(10) Uani 1 1 d .
H49 H 0.7367 0.1271 0.2883 0.054 Uiso 1 1 calc R

loop_
_atom_site_aniso_label
_atom_site_aniso_U_11
_atom_site_aniso_U_22
_atom_site_aniso_U_33
_atom_site_aniso_U_23
_atom_site_aniso_U_13
_atom_site_aniso_U_12
Cl1 0.0419(5) 0.0347(5) 0.0382(5) -0.0020(4) 0.0045(4) -0.0019(4)
N1 0.0382(18) 0.0403(17) 0.0353(17) 0.0000(13) 0.0043(14) -0.0050(13)
C1 0.037(2) 0.042(2) 0.034(2) -0.0034(16) -0.0011(16) -0.0029(16)
C2 0.044(2) 0.041(2) 0.039(2) -0.0015(17) 0.0033(17) 0.0035(17)
C3 0.047(2) 0.053(2) 0.041(2) -0.0045(18) -0.0020(18) -0.0007(18)
C4 0.042(2) 0.058(2) 0.039(2) 0.0016(19) -0.0010(17) 0.0001(19)
C5 0.046(2) 0.057(2) 0.043(2) -0.0014(19) -0.0012(19) 0.0080(19)
C6 0.046(2) 0.047(2) 0.042(2) -0.0037(17) -0.0009(18) 0.0043(18)
C7 0.039(2) 0.0309(18) 0.041(2) 0.0001(15) 0.0028(17) 0.0023(15)
N2 0.0375(18) 0.0443(17) 0.0325(16) 0.0031(13) 0.0053(13) -0.0034(14)
S1 0.0409(6) 0.0425(5) 0.0400(5) 0.0035(4) 0.0032(4) -0.0030(4)
O1 0.0453(16) 0.0528(16) 0.0457(16) 0.0053(13) 0.0016(12) -0.0139(13)
O2 0.0434(15) 0.0426(14) 0.0398(15) 0.0050(11) -0.0002(12) 0.0023(11)
C8 0.042(2) 0.045(2) 0.038(2) 0.0060(17) 0.0058(17) -0.0036(17)
C9 0.046(2) 0.064(3) 0.044(2) 0.004(2) 0.0007(19) 0.008(2)
C10 0.049(3) 0.059(3) 0.056(3) 0.003(2) 0.006(2) 0.013(2)
C11 0.054(3) 0.046(2) 0.048(2) -0.0012(19) 0.015(2) 0.0027(19)
C14 0.073(3) 0.056(3) 0.063(3) -0.004(2) 0.015(2) 0.006(2)
C12 0.052(3) 0.048(2) 0.048(2) -0.0043(19) 0.005(2) 0.000(2)
C13 0.041(2) 0.050(2) 0.050(2) 0.0023(19) 0.0046(19) 0.0031(18)
C15 0.037(2) 0.0311(18) 0.042(2) 0.0037(15) 0.0008(16) -0.0030(15)
N3 0.0361(17) 0.0329(15) 0.0352(16) 0.0015(13) 0.0029(13) -0.0006(13)
C16 0.038(2) 0.0328(18) 0.045(2) -0.0031(16) 0.0052(16) 0.0021(15)
C17 0.043(2) 0.0362(19) 0.041(2) 0.0055(16) -0.0010(17) 0.0000(16)
C18 0.055(3) 0.048(2) 0.046(2) 0.0004(19) -0.005(2) 0.0106(19)
C19 0.073(3) 0.054(3) 0.046(3) 0.001(2) -0.009(2) 0.017(2)
C20 0.063(3) 0.068(3) 0.046(3) 0.004(2) -0.016(2) 0.005(2)
C21 0.051(3) 0.083(3) 0.064(3) 0.011(3) -0.006(2) 0.016(2)
C22 0.055(3) 0.067(3) 0.048(3) 0.007(2) 0.005(2) 0.011(2)
C23 0.041(2) 0.0328(18) 0.0285(18) 0.0016(14) 0.0012(15) -0.0014(15)
N4 0.0383(18) 0.0334(15) 0.0411(18) -0.0007(13) 0.0063(14) 0.0022(13)
S2 0.0396(5) 0.0365(5) 0.0417(5) -0.0017(4) 0.0029(4) 0.0013(4)
O3 0.0486(16) 0.0446(15) 0.0517(17) -0.0178(12) 0.0026(13) 0.0023(12)
O4 0.0482(16) 0.0471(15) 0.0347(14) 0.0069(11) 0.0045(12) 0.0013(12)
C24 0.045(2) 0.051(2) 0.046(2) -0.0007(19) 0.0064(18) 0.0045(18)
C25 0.038(2) 0.0280(17) 0.039(2) -0.0016(15) 0.0055(16) -0.0003(14)
N5 0.0409(18) 0.0305(15) 0.0331(16) -0.0049(12) -0.0002(13) -0.0025(12)
C26 0.046(2) 0.0360(19) 0.032(2) -0.0040(15) 0.0051(16) -0.0042(16)
C27 0.042(2) 0.050(2) 0.0302(19) -0.0044(17) 0.0027(16) -0.0051(17)
C28 0.048(2) 0.056(2) 0.037(2) -0.0030(18) 0.0037(18) -0.0007(19)
C29 0.045(2) 0.079(3) 0.040(2) 0.007(2) 0.0056(19) 0.005(2)
C30 0.050(3) 0.087(3) 0.038(2) -0.010(2) 0.003(2) -0.014(2)
C31 0.056(3) 0.066(3) 0.048(3) -0.014(2) 0.005(2) -0.017(2)
C32 0.047(2) 0.049(2) 0.049(2) -0.0125(19) 0.0024(19) -0.0066(18)
C33 0.0344(19) 0.0329(18) 0.0335(19) -0.0015(15) 0.0055(15) -0.0066(14)
N6 0.0411(18) 0.0318(16) 0.0430(18) -0.0044(13) 0.0049(14) -0.0007(13)
S3 0.0518(6) 0.0306(5) 0.0491(6) -0.0008(4) 0.0084(5) 0.0007(4)
O5 0.0653(19) 0.0415(14) 0.0402(15) 0.0041(12) 0.0157(13) 0.0062(13)
O6 0.076(2) 0.0363(15) 0.068(2) -0.0088(14) 0.0028(16) -0.0052(14)
C34 0.056(3) 0.049(2) 0.053(3) 0.002(2) 0.006(2) 0.011(2)
C35 0.043(2) 0.0340(19) 0.038(2) -0.0028(15) 0.0055(17) 0.0004(15)
N7 0.0420(18) 0.0350(15) 0.0332(16) 0.0023(13) 0.0055(13) -0.0005(13)
C36 0.038(2) 0.0372(19) 0.044(2) 0.0049(17) 0.0003(17) 0.0032(16)
C37 0.038(2) 0.047(2) 0.037(2) 0.0000(17) 0.0102(17) 0.0034(17)
C38 0.046(2) 0.053(2) 0.043(2) 0.0038(18) 0.0031(18) 0.0078(19)
C39 0.044(2) 0.078(3) 0.041(2) 0.007(2) 0.0072(19) 0.011(2)
C40 0.040(2) 0.083(3) 0.040(2) -0.006(2) 0.0020(19) -0.002(2)
C41 0.047(2) 0.067(3) 0.040(2) -0.009(2) 0.0051(19) -0.008(2)
C42 0.045(2) 0.050(2) 0.044(2) -0.0065(18) 0.0075(18) -0.0022(18)
C43 0.044(2) 0.045(2) 0.0297(19) -0.0025(16) 0.0032(16) -0.0041(17)
C44 0.042(2) 0.042(2) 0.0310(19) 0.0033(15) 0.0028(16) 0.0015(16)
C45 0.042(2) 0.047(2) 0.044(2) 0.0031(18) -0.0007(18) -0.0038(18)
C46 0.046(2) 0.051(2) 0.050(2) 0.009(2) 0.0050(19) 0.0037(19)
C47 0.038(2) 0.062(3) 0.046(2) 0.007(2) 0.0017(18) 0.0007(19)
C48 0.043(2) 0.055(2) 0.047(2) -0.0033(19) -0.0050(19) -0.0080(19)
C49 0.050(2) 0.042(2) 0.043(2) -0.0015(17) 0.0035(19) -0.0032(18)

loop_
_atom_type_symbol
_atom_type_description
_atom_type_scat_dispersion_real
_atom_type_scat_dispersion_imag
_atom_type_scat_source
C C 0.0181 0.0091 'International Tables Vol C Tables 4.2.6.8 and 6.1.1.4'
H H 0.0000 0.0000 'International Tables Vol C Tables 4.2.6.8 and 6.1.1.4'
N N 0.0311 0.0180 'International Tables Vol C Tables 4.2.6.8 and 6.1.1.4'
O O 0.0492 0.0322 'International Tables Vol C Tables 4.2.6.8 and 6.1.1.4'
S S 0.3331 0.5567 'International Tables Vol C Tables 4.2.6.8 and 6.1.1.4'
Cl Cl 0.3639 0.7018 'International Tables Vol C Tables 4.2.6.8 and 6.1.1.4'

loop_
_geom_angle_atom_site_label_1
_geom_angle_atom_site_label_2
_geom_angle_atom_site_label_3
_geom_angle
C7 N1 C1 124.1(3)
C7 N1 H1N 118(3)
C1 N1 H1N 117(3)
N1 C1 C2 111.0(3)
N1 C1 C6 109.9(3)
C2 C1 C6 110.6(3)
N1 C1 H1 108.4
C2 C1 H1 108.4
C6 C1 H1 108.4
C1 C2 C3 110.6(3)
C1 C2 H2A 109.5
C3 C2 H2A 109.5
C1 C2 H2B 109.5
C3 C2 H2B 109.5
H2A C2 H2B 108.1
C4 C3 C2 111.3(3)
C4 C3 H3A 109.4
C2 C3 H3A 109.4
C4 C3 H3B 109.4
C2 C3 H3B 109.4
H3A C3 H3B 108.0
C5 C4 C3 110.8(3)
C5 C4 H4A 109.5
C3 C4 H4A 109.5
C5 C4 H4B 109.5
C3 C4 H4B 109.5
H4A C4 H4B 108.1
C4 C5 C6 111.5(3)
C4 C5 H5A 109.3
C6 C5 H5A 109.3
C4 C5 H5B 109.3
C6 C5 H5B 109.3
H5A C5 H5B 108.0
C1 C6 C5 111.1(3)
C1 C6 H6A 109.4
C5 C6 H6A 109.4
C1 C6 H6B 109.4
C5 C6 H6B 109.4
H6A C6 H6B 108.0
N2 C7 N1 118.5(3)
N2 C7 C15 124.1(3)
N1 C7 C15 117.4(3)
C7 N2 S1 124.3(3)
O1 S1 O2 117.40(16)
O1 S1 N2 105.48(16)
O2 S1 N2 111.91(16)
O1 S1 C8 107.04(18)
O2 S1 C8 107.54(17)
N2 S1 C8 106.94(17)
C9 C8 C13 118.7(4)
C9 C8 S1 120.7(3)
C13 C8 S1 120.7(3)
C10 C9 C8 120.5(4)
C10 C9 H9 119.8
C8 C9 H9 119.8
C9 C10 C11 121.1(4)
C9 C10 H10 119.5
C11 C10 H10 119.5
C12 C11 C10 117.9(4)
C12 C11 C14 121.0(4)
C10 C11 C14 121.0(4)
C11 C14 H14A 109.5
C11 C14 H14B 109.5
H14A C14 H14B 109.5
C11 C14 H14C 109.5
H14A C14 H14C 109.5
H14B C14 H14C 109.5
C11 C12 C13 121.6(4)
C11 C12 H12 119.2
C13 C12 H12 119.2
C8 C13 C12 120.3(4)
C8 C13 H13 119.9
C12 C13 H13 119.9
N3 C15 C7 115.3(3)
N3 C15 H15A 108.5
C7 C15 H15A 108.5
N3 C15 H15B 108.5
C7 C15 H15B 108.5
H15A C15 H15B 107.5
C23 N3 C15 118.3(3)
C23 N3 C16 123.4(3)
C15 N3 C16 117.7(3)
N3 C16 C17 115.1(3)
N3 C16 H16A 108.5
C17 C16 H16A 108.5
N3 C16 H16B 108.5
C17 C16 H16B 108.5
H16A C16 H16B 107.5
C18 C17 C22 118.8(4)
C18 C17 C16 123.6(3)
C22 C17 C16 117.5(4)
C17 C18 C19 121.1(4)
C17 C18 H18 119.5
C19 C18 H18 119.5
C20 C19 C18 119.7(4)
C20 C19 H19 120.1
C18 C19 H19 120.1
C19 C20 C21 120.4(4)
C19 C20 H20 119.8
C21 C20 H20 119.8
C22 C21 C20 119.6(4)
C22 C21 H21 120.2
C20 C21 H21 120.2
C21 C22 C17 120.3(4)
C21 C22 H22 119.9
C17 C22 H22 119.9
N4 C23 N3 116.4(3)
N4 C23 C25 129.9(3)
N3 C23 C25 113.7(3)
C23 N4 S2 131.9(3)
O3 S2 O4 117.22(17)
O3 S2 N4 113.21(16)
O4 S2 N4 110.64(16)
O3 S2 C24 106.55(19)
O4 S2 C24 108.66(18)
N4 S2 C24 98.72(18)
S2 C24 H24A 109.5
S2 C24 H24B 109.5
H24A C24 H24B 109.5
S2 C24 H24C 109.5
H24A C24 H24C 109.5
H24B C24 H24C 109.5
N5 C25 C23 115.5(3)
N5 C25 H25A 108.4
C23 C25 H25A 108.4
N5 C25 H25B 108.4
C23 C25 H25B 108.4
H25A C25 H25B 107.5
C33 N5 C25 124.4(3)
C33 N5 C26 120.6(3)
C25 N5 C26 115.0(3)
N5 C26 C27 116.7(3)
N5 C26 H26A 108.1
C27 C26 H26A 108.1
N5 C26 H26B 108.1
C27 C26 H26B 108.1
H26A C26 H26B 107.3
C28 C27 C32 118.2(4)
C28 C27 C26 120.7(3)
C32 C27 C26 120.6(4)
C27 C28 C29 121.2(4)
C27 C28 H28 119.4
C29 C28 H28 119.4
C30 C29 C28 119.5(4)
C30 C29 H29 120.2
C28 C29 H29 120.2
C29 C30 C31 120.3(4)
C29 C30 H30 119.9
C31 C30 H30 119.9
C32 C31 C30 119.9(4)
C32 C31 H31 120.1
C30 C31 H31 120.1
C31 C32 C27 120.8(4)
C31 C32 H32 119.6
C27 C32 H32 119.6
N6 C33 N5 116.0(3)
N6 C33 C35 125.1(3)
N5 C33 C35 118.7(3)
C33 N6 S3 125.0(3)
O6 S3 O5 115.78(18)
O6 S3 N6 105.90(17)
O5 S3 N6 113.67(16)
O6 S3 C34 107.9(2)
O5 S3 C34 109.3(2)
N6 S3 C34 103.39(18)
S3 C34 H34A 109.5
S3 C34 H34B 109.5
H34A C34 H34B 109.5
S3 C34 H34C 109.5
H34A C34 H34C 109.5
H34B C34 H34C 109.5
N7 C35 C33 115.3(3)
N7 C35 H35A 108.4
C33 C35 H35A 108.4
N7 C35 H35B 108.4
C33 C35 H35B 108.4
H35A C35 H35B 107.5
C35 N7 C36 115.0(3)
C35 N7 C43 110.0(3)
C36 N7 C43 105.3(3)
C35 N7 H7N 111(2)
C36 N7 H7N 110(2)
C43 N7 H7N 105(2)
C37 C36 N7 117.0(3)
C37 C36 H36A 108.0
N7 C36 H36A 108.0
C37 C36 H36B 108.0
N7 C36 H36B 108.0
H36A C36 H36B 107.3
C38 C37 C42 118.7(4)
C38 C37 C36 118.2(3)
C42 C37 C36 122.3(3)
C39 C38 C37 120.5(4)
C39 C38 H38 119.8
C37 C38 H38 119.8
C40 C39 C38 120.3(4)
C40 C39 H39 119.9
C38 C39 H39 119.9
C39 C40 C41 120.0(4)
C39 C40 H40 120.0
C41 C40 H40 120.0
C40 C41 C42 120.4(4)
C40 C41 H41 119.8
C42 C41 H41 119.8
C41 C42 C37 120.0(4)
C41 C42 H42 120.0
C37 C42 H42 120.0
C44 C43 N7 114.8(3)
C44 C43 H43A 108.6
N7 C43 H43A 108.6
C44 C43 H43B 108.6
N7 C43 H43B 108.6
H43A C43 H43B 107.6
C49 C44 C45 119.1(3)
C49 C44 C43 119.9(3)
C45 C44 C43 120.9(3)
C44 C45 C46 119.6(4)
C44 C45 H45 120.2
C46 C45 H45 120.2
C47 C46 C45 120.5(4)
C47 C46 H46 119.7
C45 C46 H46 119.7
C46 C47 C48 120.2(4)
C46 C47 H47 119.9
C48 C47 H47 119.9
C49 C48 C47 119.7(4)
C49 C48 H48 120.2
C47 C48 H48 120.2
C48 C49 C44 120.9(4)
C48 C49 H49 119.6
C44 C49 H49 119.6

loop_
_geom_bond_atom_site_label_1
_geom_bond_atom_site_label_2
_geom_bond_distance
N1 C7 1.343(5)
N1 C1 1.468(4)
N1 H1N 0.913(19)
C1 C2 1.517(5)
C1 C6 1.523(5)
C1 H1 1.0000
C2 C3 1.529(5)
C2 H2A 0.9900
C2 H2B 0.9900
C3 C4 1.523(6)
C3 H3A 0.9900
C3 H3B 0.9900
C4 C5 1.517(6)
C4 H4A 0.9900
C4 H4B 0.9900
C5 C6 1.532(5)
C5 H5A 0.9900
C5 H5B 0.9900
C6 H6A 0.9900
C6 H6B 0.9900
C7 N2 1.315(5)
C7 C15 1.522(5)
N2 S1 1.602(3)
S1 O1 1.435(3)
S1 O2 1.444(3)
S1 C8 1.755(4)
C8 C9 1.390(6)
C8 C13 1.390(5)
C9 C10 1.382(6)
C9 H9 0.9500
C10 C11 1.404(6)
C10 H10 0.9500
C11 C12 1.369(6)
C11 C14 1.507(6)
C14 H14A 0.9800
C14 H14B 0.9800
C14 H14C 0.9800
C12 C13 1.393(6)
C12 H12 0.9500
C13 H13 0.9500
C15 N3 1.456(4)
C15 H15A 0.9900
C15 H15B 0.9900
N3 C23 1.353(4)
N3 C16 1.466(5)
C16 C17 1.504(5)
C16 H16A 0.9900
C16 H16B 0.9900
C17 C18 1.375(6)
C17 C22 1.389(6)
C18 C19 1.396(6)
C18 H18 0.9500
C19 C20 1.350(7)
C19 H19 0.9500
C20 C21 1.398(7)
C20 H20 0.9500
C21 C22 1.385(6)
C21 H21 0.9500
C22 H22 0.9500
C23 N4 1.301(5)
C23 C25 1.532(5)
N4 S2 1.611(3)
S2 O3 1.431(3)
S2 O4 1.439(3)
S2 C24 1.756(4)
C24 H24A 0.9800
C24 H24B 0.9800
C24 H24C 0.9800
C25 N5 1.448(4)
C25 H25A 0.9900
C25 H25B 0.9900
N5 C33 1.344(4)
N5 C26 1.489(4)
C26 C27 1.505(5)
C26 H26A 0.9900
C26 H26B 0.9900
C27 C28 1.390(5)
C27 C32 1.400(5)
C28 C29 1.393(6)
C28 H28 0.9500
C29 C30 1.376(7)
C29 H29 0.9500
C30 C31 1.392(7)
C30 H30 0.9500
C31 C32 1.380(6)
C31 H31 0.9500
C32 H32 0.9500
C33 N6 1.313(4)
C33 C35 1.532(5)
N6 S3 1.600(3)
S3 O6 1.429(3)
S3 O5 1.445(3)
S3 C34 1.752(5)
C34 H34A 0.9800
C34 H34B 0.9800
C34 H34C 0.9800
C35 N7 1.500(5)
C35 H35A 0.9900
C35 H35B 0.9900
N7 C36 1.518(5)
N7 C43 1.528(5)
N7 H7N 0.919(19)
C36 C37 1.499(5)
C36 H36A 0.9900
C36 H36B 0.9900
C37 C38 1.392(5)
C37 C42 1.396(6)
C38 C39 1.391(6)
C38 H38 0.9500
C39 C40 1.369(7)
C39 H39 0.9500
C40 C41 1.380(6)
C40 H40 0.9500
C41 C42 1.389(5)
C41 H41 0.9500
C42 H42 0.9500
C43 C44 1.499(5)
C43 H43A 0.9900
C43 H43B 0.9900
C44 C49 1.391(5)
C44 C45 1.393(5)
C45 C46 1.396(5)
C45 H45 0.9500
C46 C47 1.367(6)
C46 H46 0.9500
C47 C48 1.392(6)
C47 H47 0.9500
C48 C49 1.377(6)
C48 H48 0.9500
C49 H49 0.9500

loop_
_geom_hbond_atom_site_label_D
_geom_hbond_atom_site_label_H
_geom_hbond_atom_site_label_A
_geom_hbond_distance_DH
_geom_hbond_distance_HA
_geom_hbond_distance_DA
_geom_hbond_angle_DHA
_geom_hbond_site_symmetry_A
N1 H1N Cl1 0.913(19) 2.41(2) 3.276(3) 159(3) .
N7 H7N O5 0.919(19) 2.12(3) 2.811(4) 131(3) .
N7 H7N Cl1 0.919(19) 2.59(3) 3.249(3) 129(3) 2_645
